data_7047982
loop_
_publ_author_name
'Szynkiewicz, Natalia'
'Ponikiewski, \/Lukasz'
'Grubba, Rafa\/l'

_publ_section_title
;
 Symmetrical and unsymmetrical diphosphanes with diversified alkyl, aryl,
 and amino substituents.
;
_journal_issue 47
_journal_name_full 'Dalton transactions (Cambridge, England : 2003)'
_journal_page_first 16885
_journal_page_last 16894
_journal_paper_doi 10.1039/c8dt03775b
_journal_volume 47
_journal_year 2018
_chemical_formula_moiety 'C22 H33 N P2'
_chemical_formula_sum 'C22 H33 N P2'
_chemical_formula_weight 373.43
_chemical_properties_physical Air-sensitive,Moisture-sensitive,Oxygen-sensitive
_space_group_IT_number 2
_space_group_name_Hall '-P 1'
_space_group_name_H-M_alt 'P -1'
_symmetry_cell_setting triclinic
_symmetry_Int_Tables_number 2
_symmetry_space_group_name_Hall '-P 1'
_symmetry_space_group_name_H-M 'P -1'
_atom_sites_solution_hydrogens geom
_audit_conform_dict_location ftp://ftp.iucr.org/pub/cif_core.dic
_audit_conform_dict_name cif_core.dic
_audit_conform_dict_version 2.4.3
_audit_creation_date 2018-08-28T21:20:29-00:00
_audit_creation_method 'WinGX routine CIF_UPDATE'
_audit_update_record
;
2018-09-12 deposited with the CCDC.
2018-11-06 downloaded from the CCDC.
;
_cell_angle_alpha 110.014(4)
_cell_angle_beta 100.623(4)
_cell_angle_gamma 95.397(4)
_cell_formula_units_Z 2
_cell_length_a 9.3935(5)
_cell_length_b 11.1597(6)
_cell_length_c 11.2752(6)
_cell_measurement_reflns_used 8920
_cell_measurement_temperature 120(2)
_cell_measurement_theta_max 29.49
_cell_measurement_theta_min 2.22
_cell_measurement_wavelength 0.71073
_cell_volume 1075.63(11)
_computing_cell_refinement
;
X-Area Recipe 1.33.0.0 (STOE, 2015)
;
_computing_data_collection
;
X-Area WinXpose 2.0.22.0 (STOE, 2016)
;
_computing_data_reduction 'STOE X-Area'
_computing_molecular_graphics 'Ortep for Windows (Farrugia, 2012)'
_computing_publication_material 'WinGX publication routines (Farrugia, 2012)'
_computing_structure_refinement 'SHELXL-2018/1 (Sheldrick, 2018)'
_computing_structure_solution 'SHELXT 2014/5 (Sheldrick, 2014)'
_diffrn_ambient_temperature 120(2)
_diffrn_detector 'image plate (34 cm diameter)'
_diffrn_detector_area_resol_mean 6.67
_diffrn_detector_type 'STOE Imaging Plate'
_diffrn_measured_fraction_theta_full 0.984
_diffrn_measured_fraction_theta_max 0.985
_diffrn_measurement_details ' 213 frames, detector distance = 100 mm'
_diffrn_measurement_device '2-circle diffractometer'
_diffrn_measurement_device_type 'STOE IPDS 2T'
_diffrn_measurement_method 'rotation method, \w scans'
_diffrn_radiation_collimation '0.6 mm diameter'
_diffrn_radiation_monochromator 'parabolic x-ray mirror'
_diffrn_radiation_polarisn_norm 270
_diffrn_radiation_probe x-ray
_diffrn_radiation_type MoK\a
_diffrn_radiation_wavelength 0.71073
_diffrn_reflns_av_R_equivalents 0.0683
_diffrn_reflns_av_unetI/netI 0.071
_diffrn_reflns_Laue_measured_fraction_full 0.984
_diffrn_reflns_Laue_measured_fraction_max 0.985
_diffrn_reflns_limit_h_max 11
_diffrn_reflns_limit_h_min -11
_diffrn_reflns_limit_k_max 14
_diffrn_reflns_limit_k_min -14
_diffrn_reflns_limit_l_max 14
_diffrn_reflns_limit_l_min -14
_diffrn_reflns_number 8525
_diffrn_reflns_point_group_measured_fraction_full 0.984
_diffrn_reflns_point_group_measured_fraction_max 0.985
_diffrn_reflns_theta_full 25.242
_diffrn_reflns_theta_max 26.997
_diffrn_reflns_theta_min 2.22
_diffrn_source 'GeniX Mo, 0.05 x 0.05 mm2 microfocus'
_diffrn_source_current 1.000
_diffrn_source_power 0.050
_diffrn_source_voltage 50
_exptl_absorpt_coefficient_mu 0.207
_exptl_absorpt_correction_type none
_exptl_crystal_colour colourless
_exptl_crystal_density_diffrn 1.153
_exptl_crystal_density_method 'not measured'
_exptl_crystal_description block
_exptl_crystal_F_000 404
_exptl_crystal_size_max 0.22
_exptl_crystal_size_mid 0.22
_exptl_crystal_size_min 0.21
_refine_diff_density_max 0.673
_refine_diff_density_min -0.86
_refine_diff_density_rms 0.097
_refine_ls_extinction_method none
_refine_ls_goodness_of_fit_ref 1.032
_refine_ls_hydrogen_treatment constr
_refine_ls_matrix_type full
_refine_ls_number_constraints 0
_refine_ls_number_parameters 226
_refine_ls_number_reflns 4624
_refine_ls_number_restraints 0
_refine_ls_restrained_S_all 1.032
_refine_ls_R_factor_all 0.0801
_refine_ls_R_factor_gt 0.0637
_refine_ls_shift/su_max 0
_refine_ls_shift/su_mean 0
_refine_ls_structure_factor_coef Fsqd
_refine_ls_weighting_details 'w=1/[\s^2^(Fo^2^)+(0.1280P)^2^] where P=(Fo^2^+2Fc^2^)/3'
_refine_ls_weighting_scheme calc
_refine_ls_wR_factor_gt 0.1669
_refine_ls_wR_factor_ref 0.1784
_reflns_Friedel_coverage 0
_reflns_number_gt 3589
_reflns_number_total 4624
_reflns_threshold_expression 'I > 2\s(I)'
_cod_data_source_file c8dt03775b2.cif
_cod_data_source_block shelx_CCDC10
_cod_depositor_comments 'Adding full bibliography for 7047971--7047984.cif.'
_cod_original_cell_volume 1075.63(10)
_cod_database_code 7047982
_shelx_estimated_absorpt_t_min 0.956
_shelx_estimated_absorpt_t_max 0.958

loop_
_symmetry_equiv_pos_as_xyz
'x, y, z'
'-x, -y, -z'

loop_
_atom_site_label
_atom_site_type_symbol
_atom_site_fract_x
_atom_site_fract_y
_atom_site_fract_z
_atom_site_U_iso_or_equiv
_atom_site_adp_type
_atom_site_occupancy
_atom_site_site_symmetry_order
_atom_site_calc_flag
_atom_site_refinement_flags_posn
_atom_site_refinement_flags_adp
C1 C 0.3957(2) 0.31317(19) 0.57504(19) 0.0218(4) Uani 1 1 d . .
C2 C 0.5338(2) 0.3690(2) 0.65678(19) 0.0254(4) Uani 1 1 d . .
H2 H 0.547278 0.387334 0.747217 0.031 Uiso 1 1 calc R U
C3 C 0.6513(2) 0.3982(2) 0.6084(2) 0.0264(4) Uani 1 1 d . .
H3 H 0.744777 0.436729 0.665629 0.032 Uiso 1 1 calc R U
C4 C 0.6338(2) 0.3715(2) 0.4763(2) 0.0269(5) Uani 1 1 d . .
H4 H 0.714954 0.391982 0.443256 0.032 Uiso 1 1 calc R U
C5 C 0.4993(2) 0.3155(2) 0.39425(19) 0.0274(5) Uani 1 1 d . .
H5 H 0.487075 0.297151 0.303897 0.033 Uiso 1 1 calc R U
C6 C 0.3803(2) 0.28532(19) 0.44213(19) 0.0234(4) Uani 1 1 d . .
H6 H 0.287599 0.245393 0.384039 0.028 Uiso 1 1 calc R U
C7 C 0.1994(2) 0.4467(2) 0.7086(2) 0.0255(4) Uani 1 1 d . .
C8 C 0.3007(3) 0.5404(2) 0.8125(2) 0.0327(5) Uani 1 1 d . .
H8 H 0.390129 0.519034 0.848139 0.039 Uiso 1 1 calc R U
C9 C 0.2714(3) 0.6657(2) 0.8645(3) 0.0429(6) Uani 1 1 d . .
H9 H 0.340677 0.728987 0.935975 0.051 Uiso 1 1 calc R U
C10 C 0.1424(3) 0.6985(3) 0.8129(3) 0.0468(7) Uani 1 1 d . .
H10 H 0.123231 0.784095 0.848622 0.056 Uiso 1 1 calc R U
C11 C 0.0422(3) 0.6070(3) 0.7098(3) 0.0464(7) Uani 1 1 d . .
H11 H -0.046415 0.629457 0.67404 0.056 Uiso 1 1 calc R U
C12 C 0.0699(3) 0.4817(2) 0.6576(2) 0.0340(5) Uani 1 1 d . .
H12 H -0.000246 0.419032 0.586291 0.041 Uiso 1 1 calc R U
C13 C 0.0027(2) 0.1414(2) 0.7606(2) 0.0251(4) Uani 1 1 d . .
H13 H 0.018337 0.104401 0.670659 0.03 Uiso 1 1 calc R U
C14 C -0.1074(2) 0.2335(2) 0.7589(2) 0.0291(5) Uani 1 1 d . .
H14A H -0.201235 0.184798 0.699977 0.044 Uiso 1 1 calc R U
H14B H -0.122336 0.274517 0.846621 0.044 Uiso 1 1 calc R U
H14C H -0.069303 0.300145 0.729121 0.044 Uiso 1 1 calc R U
C15 C -0.0620(3) 0.0283(2) 0.7927(3) 0.0375(5) Uani 1 1 d . .
H15A H -0.157597 -0.013074 0.732835 0.056 Uiso 1 1 calc R U
H15B H 0.004788 -0.035029 0.783866 0.056 Uiso 1 1 calc R U
H15C H -0.074553 0.06045 0.881977 0.056 Uiso 1 1 calc R U
C16 C 0.1454(2) 0.2796(2) 0.98443(19) 0.0284(5) Uani 1 1 d . .
H16 H 0.043079 0.258154 0.993218 0.034 Uiso 1 1 calc R U
C17 C 0.1784(3) 0.4262(2) 1.0240(2) 0.0392(6) Uani 1 1 d . .
H17A H 0.175505 0.467831 1.115222 0.059 Uiso 1 1 calc R U
H17B H 0.276213 0.451362 1.012502 0.059 Uiso 1 1 calc R U
H17C H 0.104603 0.453566 0.969652 0.059 Uiso 1 1 calc R U
C18 C 0.2458(3) 0.2368(3) 1.0785(2) 0.0447(6) Uani 1 1 d . .
H18A H 0.240655 0.286954 1.167473 0.067 Uiso 1 1 calc R U
H18B H 0.214325 0.144589 1.059322 0.067 Uiso 1 1 calc R U
H18C H 0.347065 0.251283 1.069414 0.067 Uiso 1 1 calc R U
C19 C 0.3486(2) 0.0597(2) 0.7219(2) 0.0259(4) Uani 1 1 d . .
C20 C 0.3654(3) 0.0010(2) 0.8276(2) 0.0361(5) Uani 1 1 d . .
H20A H 0.43621 0.0608 0.905687 0.054 Uiso 1 1 calc R U
H20B H 0.270052 -0.013692 0.848394 0.054 Uiso 1 1 calc R U
H20C H 0.400774 -0.081463 0.796324 0.054 Uiso 1 1 calc R U
C21 C 0.5007(3) 0.0771(2) 0.6914(2) 0.0379(6) Uani 1 1 d . .
H21A H 0.571489 0.136573 0.769654 0.057 Uiso 1 1 calc R U
H21B H 0.533243 -0.006893 0.662405 0.057 Uiso 1 1 calc R U
H21C H 0.494281 0.112869 0.622736 0.057 Uiso 1 1 calc R U
C22 C 0.2392(3) -0.0323(2) 0.6007(2) 0.0448(6) Uani 1 1 d . .
H22A H 0.228882 0.005541 0.533561 0.067 Uiso 1 1 calc R U
H22B H 0.27438 -0.114838 0.56909 0.067 Uiso 1 1 calc R U
H22C H 0.143659 -0.047066 0.621159 0.067 Uiso 1 1 calc R U
N1 N 0.14731(19) 0.20802(17) 0.84766(16) 0.0226(4) Uani 1 1 d . .
P1 P 0.22614(6) 0.27909(5) 0.62649(5) 0.02227(18) Uani 1 1 d . .
P2 P 0.30581(5) 0.22758(5) 0.80007(5) 0.02009(18) Uani 1 1 d . .

loop_
_atom_site_aniso_label
_atom_site_aniso_U_11
_atom_site_aniso_U_22
_atom_site_aniso_U_33
_atom_site_aniso_U_23
_atom_site_aniso_U_13
_atom_site_aniso_U_12
C1 0.0250(10) 0.0220(9) 0.0249(10) 0.0134(8) 0.0108(8) 0.0065(8)
C2 0.0262(11) 0.0286(11) 0.0214(9) 0.0108(8) 0.0037(8) 0.0018(9)
C3 0.0236(10) 0.0269(10) 0.0313(10) 0.0141(9) 0.0066(9) 0.0034(8)
C4 0.0277(11) 0.0301(11) 0.0353(11) 0.0211(9) 0.0160(9) 0.0111(9)
C5 0.0349(12) 0.0323(11) 0.0243(10) 0.0164(9) 0.0137(9) 0.0132(9)
C6 0.0244(10) 0.0242(10) 0.0228(9) 0.0100(8) 0.0046(8) 0.0059(8)
C7 0.0263(11) 0.0288(11) 0.0332(11) 0.0207(9) 0.0155(9) 0.0078(9)
C8 0.0318(12) 0.0282(11) 0.0441(12) 0.0173(10) 0.0147(11) 0.0055(9)
C9 0.0476(15) 0.0270(12) 0.0612(16) 0.0180(12) 0.0281(14) 0.0017(11)
C10 0.0552(17) 0.0318(13) 0.0800(19) 0.0341(14) 0.0465(17) 0.0207(12)
C11 0.0404(15) 0.0551(17) 0.0777(19) 0.0501(16) 0.0355(15) 0.0277(13)
C12 0.0300(12) 0.0445(13) 0.0458(13) 0.0319(11) 0.0192(11) 0.0140(10)
C13 0.0199(10) 0.0272(10) 0.0300(10) 0.0137(9) 0.0051(9) 0.0014(8)
C14 0.0211(10) 0.0337(11) 0.0357(11) 0.0178(10) 0.0051(9) 0.0038(9)
C15 0.0296(12) 0.0314(12) 0.0560(15) 0.0227(11) 0.0106(11) -0.0006(10)
C16 0.0273(11) 0.0379(12) 0.0230(10) 0.0144(9) 0.0073(9) 0.0049(9)
C17 0.0465(15) 0.0391(13) 0.0241(10) 0.0019(10) 0.0098(11) 0.0032(11)
C18 0.0471(15) 0.0685(18) 0.0289(11) 0.0279(12) 0.0105(11) 0.0175(14)
C19 0.0264(11) 0.0234(10) 0.0312(10) 0.0120(9) 0.0095(9) 0.0082(8)
C20 0.0417(14) 0.0288(11) 0.0513(14) 0.0256(11) 0.0182(12) 0.0138(10)
C21 0.0406(14) 0.0359(13) 0.0503(14) 0.0228(11) 0.0229(12) 0.0179(11)
C22 0.0476(16) 0.0275(12) 0.0460(14) 0.0015(11) -0.0011(12) 0.0132(11)
N1 0.0207(8) 0.0269(9) 0.0211(8) 0.0103(7) 0.0058(7) 0.0008(7)
P1 0.0201(3) 0.0267(3) 0.0234(3) 0.0138(2) 0.0048(2) 0.0025(2)
P2 0.0194(3) 0.0216(3) 0.0217(3) 0.0112(2) 0.0047(2) 0.0028(2)

loop_
_atom_type_symbol
_atom_type_description
_atom_type_scat_dispersion_real
_atom_type_scat_dispersion_imag
_atom_type_scat_source
C C 0.0033 0.0016 'International Tables Vol C Tables 4.2.6.8 and 6.1.1.4'
H H 0 0 'International Tables Vol C Tables 4.2.6.8 and 6.1.1.4'
N N 0.0061 0.0033 'International Tables Vol C Tables 4.2.6.8 and 6.1.1.4'
P P 0.1023 0.0942 'International Tables Vol C Tables 4.2.6.8 and 6.1.1.4'

loop_
_geom_angle_atom_site_label_1
_geom_angle_atom_site_label_2
_geom_angle_atom_site_label_3
_geom_angle
C2 C1 C6 118.06(17)
C2 C1 P1 125.84(15)
C6 C1 P1 116.02(15)
C3 C2 C1 120.91(18)
C3 C2 H2 119.5
C1 C2 H2 119.5
C2 C3 C4 120.3(2)
C2 C3 H3 119.8
C4 C3 H3 119.8
C5 C4 C3 119.64(19)
C5 C4 H4 120.2
C3 C4 H4 120.2
C4 C5 C6 120.41(18)
C4 C5 H5 119.8
C6 C5 H5 119.8
C5 C6 C1 120.62(19)
C5 C6 H6 119.7
C1 C6 H6 119.7
C8 C7 C12 118.5(2)
C8 C7 P1 124.89(16)
C12 C7 P1 116.56(18)
C7 C8 C9 120.2(2)
C7 C8 H8 119.9
C9 C8 H8 119.9
C10 C9 C8 120.6(3)
C10 C9 H9 119.7
C8 C9 H9 119.7
C11 C10 C9 119.7(2)
C11 C10 H10 120.1
C9 C10 H10 120.1
C10 C11 C12 120.2(2)
C10 C11 H11 119.9
C12 C11 H11 119.9
C11 C12 C7 120.8(3)
C11 C12 H12 119.6
C7 C12 H12 119.6
N1 C13 C14 112.61(17)
N1 C13 C15 112.17(17)
C14 C13 C15 110.24(17)
N1 C13 H13 107.2
C14 C13 H13 107.2
C15 C13 H13 107.2
C13 C14 H14A 109.5
C13 C14 H14B 109.5
H14A C14 H14B 109.5
C13 C14 H14C 109.5
H14A C14 H14C 109.5
H14B C14 H14C 109.5
C13 C15 H15A 109.5
C13 C15 H15B 109.5
H15A C15 H15B 109.5
C13 C15 H15C 109.5
H15A C15 H15C 109.5
H15B C15 H15C 109.5
N1 C16 C18 112.61(18)
N1 C16 C17 113.46(16)
C18 C16 C17 110.4(2)
N1 C16 H16 106.6
C18 C16 H16 106.6
C17 C16 H16 106.6
C16 C17 H17A 109.5
C16 C17 H17B 109.5
H17A C17 H17B 109.5
C16 C17 H17C 109.5
H17A C17 H17C 109.5
H17B C17 H17C 109.5
C16 C18 H18A 109.5
C16 C18 H18B 109.5
H18A C18 H18B 109.5
C16 C18 H18C 109.5
H18A C18 H18C 109.5
H18B C18 H18C 109.5
C22 C19 C20 109.80(19)
C22 C19 C21 109.43(19)
C20 C19 C21 106.89(18)
C22 C19 P2 117.35(15)
C20 C19 P2 105.86(14)
C21 C19 P2 106.99(15)
C19 C20 H20A 109.5
C19 C20 H20B 109.5
H20A C20 H20B 109.5
C19 C20 H20C 109.5
H20A C20 H20C 109.5
H20B C20 H20C 109.5
C19 C21 H21A 109.5
C19 C21 H21B 109.5
H21A C21 H21B 109.5
C19 C21 H21C 109.5
H21A C21 H21C 109.5
H21B C21 H21C 109.5
C19 C22 H22A 109.5
C19 C22 H22B 109.5
H22A C22 H22B 109.5
C19 C22 H22C 109.5
H22A C22 H22C 109.5
H22B C22 H22C 109.5
C13 N1 C16 115.49(16)
C13 N1 P2 125.57(13)
C16 N1 P2 118.23(14)
C1 P1 C7 99.23(9)
C1 P1 P2 103.52(6)
C7 P1 P2 99.79(7)
N1 P2 C19 106.67(9)
N1 P2 P1 100.79(6)
C19 P2 P1 101.73(7)

loop_
_geom_bond_atom_site_label_1
_geom_bond_atom_site_label_2
_geom_bond_distance
C1 C2 1.391(3)
C1 C6 1.399(3)
C1 P1 1.8425(19)
C2 C3 1.378(3)
C2 H2 0.95
C3 C4 1.389(3)
C3 H3 0.95
C4 C5 1.367(3)
C4 H4 0.95
C5 C6 1.390(3)
C5 H5 0.95
C6 H6 0.95
C7 C8 1.391(3)
C7 C12 1.396(3)
C7 P1 1.846(2)
C8 C9 1.394(3)
C8 H8 0.95
C9 C10 1.382(4)
C9 H9 0.95
C10 C11 1.372(4)
C10 H10 0.95
C11 C12 1.390(3)
C11 H11 0.95
C12 H12 0.95
C13 N1 1.477(3)
C13 C14 1.527(3)
C13 C15 1.531(3)
C13 H13 1
C14 H14A 0.98
C14 H14B 0.98
C14 H14C 0.98
C15 H15A 0.98
C15 H15B 0.98
C15 H15C 0.98
C16 N1 1.479(3)
C16 C18 1.518(3)
C16 C17 1.524(3)
C16 H16 1
C17 H17A 0.98
C17 H17B 0.98
C17 H17C 0.98
C18 H18A 0.98
C18 H18B 0.98
C18 H18C 0.98
C19 C22 1.517(3)
C19 C20 1.536(3)
C19 C21 1.540(3)
C19 P2 1.895(2)
C20 H20A 0.98
C20 H20B 0.98
C20 H20C 0.98
C21 H21A 0.98
C21 H21B 0.98
C21 H21C 0.98
C22 H22A 0.98
C22 H22B 0.98
C22 H22C 0.98
N1 P2 1.6929(17)
P1 P2 2.2433(7)

loop_
_geom_torsion_atom_site_label_1
_geom_torsion_atom_site_label_2
_geom_torsion_atom_site_label_3
_geom_torsion_atom_site_label_4
_geom_torsion
C6 C1 C2 C3 1.2(3)
P1 C1 C2 C3 -175.57(15)
C1 C2 C3 C4 -0.3(3)
C2 C3 C4 C5 -0.3(3)
C3 C4 C5 C6 0.0(3)
C4 C5 C6 C1 0.8(3)
C2 C1 C6 C5 -1.4(3)
P1 C1 C6 C5 175.65(15)
C12 C7 C8 C9 0.7(3)
P1 C7 C8 C9 177.74(16)
C7 C8 C9 C10 -0.6(3)
C8 C9 C10 C11 0.1(4)
C9 C10 C11 C12 0.2(3)
C10 C11 C12 C7 0.0(3)
C8 C7 C12 C11 -0.4(3)
P1 C7 C12 C11 -177.67(15)
C14 C13 N1 C16 57.2(2)
C15 C13 N1 C16 -67.9(2)
C14 C13 N1 P2 -112.95(18)
C15 C13 N1 P2 122.00(18)
C18 C16 N1 C13 124.0(2)
C17 C16 N1 C13 -109.7(2)
C18 C16 N1 P2 -65.1(2)
C17 C16 N1 P2 61.2(2)
C2 C1 P1 C7 68.46(19)
C6 C1 P1 C7 -108.32(16)
C2 C1 P1 P2 -34.02(19)
C6 C1 P1 P2 149.19(13)
C8 C7 P1 C1 -58.24(19)
C12 C7 P1 C1 118.81(16)
C8 C7 P1 P2 47.32(18)
C12 C7 P1 P2 -135.62(15)
C13 N1 P2 C19 -63.70(18)
C16 N1 P2 C19 126.44(15)
C13 N1 P2 P1 42.15(17)
C16 N1 P2 P1 -127.71(14)
C22 C19 P2 N1 62.52(19)
C20 C19 P2 N1 -60.39(17)
C21 C19 P2 N1 -174.13(13)
C22 C19 P2 P1 -42.66(18)
C20 C19 P2 P1 -165.57(14)
C21 C19 P2 P1 80.69(14)
